data_2012914
loop_
_publ_author_name
'Kuratieva, Natalia V.'
'Naumova, Marina I.'
'Naumov, Dmitry Yu.'

_publ_section_title
;
 Hexaaquacobalt(II) bis(hypophosphite) and
 hexaaquacobalt(II)/nickel(II) bis(hypophosphite)
;
_journal_issue 9
_journal_name_full 'Acta Crystallographica Section C'
_journal_page_first i129
_journal_page_last i131
_journal_paper_doi 10.1107/S0108270102013094
_journal_volume 58
_journal_year 2002
_chemical_formula_iupac '[Co0.5 Ni0.5 (H2 O)6] (H2 P O2)2'
_chemical_formula_moiety '[Co0.5 Ni0.5 (H2 O)6] (H2 P O2)2'
_chemical_formula_structural '[Co0.5 Ni0.5 (H2 O)6] (H2 P O2)2'
_chemical_formula_sum 'Co0.5 H16 Ni0.5 O10 P2'
_chemical_formula_weight 296.89
_chemical_name_common
;
hexaaquacobalt(II)/nickel(II) hypophosphite
;
_chemical_name_systematic
;
hexaaquacobalt(II)/nickel(II) (0.5/0.5) bis(hypophosphite)
;
_space_group_IT_number 142
_symmetry_cell_setting tetragonal
_symmetry_space_group_name_Hall '-I 4bd 2c'
_symmetry_space_group_name_H-M 'I 41/a c d :2'
_atom_sites_solution_hydrogens difmap
_atom_sites_solution_primary direct
_atom_sites_solution_secondary difmap
_audit_creation_method SHELXL97
_cell_angle_alpha 90
_cell_angle_beta 90
_cell_angle_gamma 90
_cell_formula_units_Z 8
_cell_length_a 10.3111(13)
_cell_length_b 10.3111(13)
_cell_length_c 20.346(3)
_cell_measurement_reflns_used 24
_cell_measurement_temperature 293(2)
_cell_measurement_theta_max 12.08
_cell_measurement_theta_min 9.72
_cell_volume 2163.2(5)
_computing_cell_refinement CD4CA0
_computing_data_collection 'CD4CA0 (Enraf-Nonius, 1989)'
_computing_data_reduction 'CADDAT (Enraf-Nonius, 1989)'
_computing_molecular_graphics 'ORTEPIII (Burnett & Johnson, 1996)'
_computing_publication_material SHELXL97
_computing_structure_refinement 'SHELXL97 (Sheldrick, 1997)'
_computing_structure_solution 'SHELXS97 (Sheldrick, 1997)'
_diffrn_ambient_temperature 293(2)
_diffrn_measured_fraction_theta_full 1.000
_diffrn_measured_fraction_theta_max 1.000
_diffrn_measurement_device_type 'Enraf-Nonius CAD-4'
_diffrn_measurement_method 2\q/\q
_diffrn_radiation_monochromator graphite
_diffrn_radiation_source 'fine-focus sealed tube'
_diffrn_radiation_type MoK\a
_diffrn_radiation_wavelength 0.71073
_diffrn_reflns_av_R_equivalents 0.016
_diffrn_reflns_av_sigmaI/netI 0.014
_diffrn_reflns_limit_h_max 13
_diffrn_reflns_limit_h_min 0
_diffrn_reflns_limit_k_max 13
_diffrn_reflns_limit_k_min 0
_diffrn_reflns_limit_l_max 26
_diffrn_reflns_limit_l_min 0
_diffrn_reflns_number 1187
_diffrn_reflns_theta_full 27.46
_diffrn_reflns_theta_max 27.46
_diffrn_reflns_theta_min 3.44
_diffrn_standards_decay_% 0
_diffrn_standards_interval_time 60
_diffrn_standards_number 3
_exptl_absorpt_coefficient_mu 2.014
_exptl_absorpt_correction_T_max 0.317
_exptl_absorpt_correction_T_min 0.288
_exptl_absorpt_correction_type empirical
_exptl_absorpt_process_details '(CADDAT; Enraf-Nonius, 1989)'
_exptl_crystal_colour 'light green'
_exptl_crystal_density_diffrn 1.823
_exptl_crystal_density_meas ?
_exptl_crystal_density_method 'not measured'
_exptl_crystal_description octahedron
_exptl_crystal_F_000 1228
_exptl_crystal_size_max 0.65
_exptl_crystal_size_mid 0.63
_exptl_crystal_size_min 0.57
_refine_diff_density_max 0.23
_refine_diff_density_min -0.19
_refine_ls_extinction_coef 0.0030(3)
_refine_ls_extinction_expression Fc^*^=kFc[1+0.001xFc^2^\l^3^/sin(2\q)]^-1/4^
_refine_ls_extinction_method 'SHELXL97 (Sheldrick, 1997)'
_refine_ls_goodness_of_fit_ref 1.064
_refine_ls_hydrogen_treatment refall
_refine_ls_matrix_type full
_refine_ls_number_parameters 49
_refine_ls_number_reflns 621
_refine_ls_number_restraints 0
_refine_ls_restrained_S_all 1.064
_refine_ls_R_factor_all 0.033
_refine_ls_R_factor_gt 0.021
_refine_ls_shift/su_max <0.001
_refine_ls_shift/su_mean 0.000
_refine_ls_structure_factor_coef Fsqd
_refine_ls_weighting_details 'calc w = 1/[\s^2^(Fo^2^)+(0.0365P)^2^+0.3503P] where P=(Fo^2^+2Fc^2^)/3'
_refine_ls_weighting_scheme calc
_refine_ls_wR_factor_gt 0.067
_refine_ls_wR_factor_ref 0.073
_reflns_number_gt 407
_reflns_number_total 621
_reflns_threshold_expression I>2\s(I)
_cod_data_source_file av1112.cif
_cod_data_source_block II
_cod_depositor_comments
;
The following automatic conversions were performed:
'_symmetry_cell_setting' value 'Tetragonal' changed to 'tetragonal'
according to '/home/saulius/struct/CIF-dictionaries/cif_core.dic'
dictionary named 'cif_core.dic' version 2.4.1 from
2010-06-29.

'_geom_bond_publ_flag' value 'Yes' changed to 'yes' according
to '/home/saulius/struct/CIF-dictionaries/cif_core.dic' dictionary named
'cif_core.dic' version 2.4.1 from 2010-06-29 (4
times).

'_geom_bond_publ_flag' value 'No' changed to 'no' according to
'/home/saulius/struct/CIF-dictionaries/cif_core.dic' dictionary named
'cif_core.dic' version 2.4.1 from 2010-06-29 (5 times).

Automatic conversion script
Id: cif_fix_enum 1527 2010-12-29 10:47:43Z saulius 

The following automatic conversions were performed:

'_symmetry_cell_setting' value 'Tetragonal' changed to 'tetragonal'
according to /home/saulius/struct/CIF-dictionaries/cif_core.dic
dictionary named 'cif_core.dic' version 2.4.1 from
2010-06-29.

'_geom_bond_publ_flag' value 'Yes' changed to 'yes'
according to /home/saulius/struct/CIF-dictionaries/cif_core.dic
dictionary named 'cif_core.dic' version 2.4.1 from 2010-06-29 (4
times).

'_geom_bond_publ_flag' value 'No' changed to 'no' according
to /home/saulius/struct/CIF-dictionaries/cif_core.dic dictionary
named 'cif_core.dic' version 2.4.1 from 2010-06-29 (5
times).

'_geom_angle_publ_flag' value 'Yes' changed to 'yes'
according to /home/saulius/struct/CIF-dictionaries/cif_core.dic
dictionary named 'cif_core.dic' version 2.4.1 from 2010-06-29 (4
times).

'_geom_angle_publ_flag' value 'No' changed to 'no' according
to /home/saulius/struct/CIF-dictionaries/cif_core.dic dictionary
named 'cif_core.dic' version 2.4.1 from 2010-06-29 (12
times).

'_geom_hbond_publ_flag' value 'Yes' changed to 'yes'
according to /home/saulius/struct/CIF-dictionaries/cif_core.dic
dictionary named 'cif_core.dic' version 2.4.1 from 2010-06-29 (3
times).

Automatic conversion script
Id: cif_fix_values 1715 2011-07-08 13:25:40Z adriana 

The following automatic conversions were performed:

'_exptl_crystal_density_meas' value 'not measured' was changed to '?'
- the value is perceived as not measured.

Automatic conversion script
Id: cif_fix_values 3008 2015-01-20 13:52:24Z robertas 
;
_cod_original_sg_symbol_H-M 'I 41/a c d'
_cod_database_code 2012914
_cod_database_fobs_code 2012914

loop_
_symmetry_equiv_pos_as_xyz
'x, y, z'
'-x+1/2, -y, z+1/2'
'-y+1/4, x+3/4, z+1/4'
'y+1/4, -x+1/4, z+3/4'
'-x+1/2, y, -z'
'x, -y, -z+1/2'
'y+1/4, x+3/4, -z+3/4'
'-y+1/4, -x+1/4, -z+1/4'
'x+1/2, y+1/2, z+1/2'
'-x+1, -y+1/2, z+1'
'-y+3/4, x+5/4, z+3/4'
'y+3/4, -x+3/4, z+5/4'
'-x+1, y+1/2, -z+1/2'
'x+1/2, -y+1/2, -z+1'
'y+3/4, x+5/4, -z+5/4'
'-y+3/4, -x+3/4, -z+3/4'
'-x, -y, -z'
'x-1/2, y, -z-1/2'
'y-1/4, -x-3/4, -z-1/4'
'-y-1/4, x-1/4, -z-3/4'
'x-1/2, -y, z'
'-x, y, z-1/2'
'-y-1/4, -x-3/4, z-3/4'
'y-1/4, x-1/4, z-1/4'
'-x+1/2, -y+1/2, -z+1/2'
'x, y+1/2, -z'
'y+1/4, -x-1/4, -z+1/4'
'-y+1/4, x+1/4, -z-1/4'
'x, -y+1/2, z+1/2'
'-x+1/2, y+1/2, z'
'-y+1/4, -x-1/4, z-1/4'
'y+1/4, x+1/4, z+1/4'

loop_
_atom_site_label
_atom_site_fract_x
_atom_site_fract_y
_atom_site_fract_z
_atom_site_U_iso_or_equiv
_atom_site_adp_type
_atom_site_calc_flag
_atom_site_refinement_flags
_atom_site_occupancy
_atom_site_disorder_assembly
_atom_site_disorder_group
_atom_site_type_symbol
Co1 0.0000 0.2500 0.1250 0.0293(2) Uani d SP 0.50 . . Co
Ni1 0.0000 0.2500 0.1250 0.0293(2) Uani d SP 0.50 . . Ni
P1 0.24135(6) 0.0000 0.2500 0.0319(2) Uani d S 1 . . P
O1 0.16368(12) 0.08744(12) 0.29460(5) 0.0349(4) Uani d . 1 . . O
H1 0.3229(16) -0.0665(17) 0.2876(7) 0.023(4) Uiso d . 1 . . H
O1W 0.0000 0.2500 0.22614(10) 0.0516(6) Uani d S 1 . . O
H1W 0.049(3) 0.200(2) 0.2487(15) 0.071(8) Uiso d . 1 . . H
O2W 0.00205(18) 0.05080(15) 0.12382(10) 0.0548(5) Uani d . 1 . . O
H2W 0.048(2) 0.014(2) 0.1409(8) 0.033(6) Uiso d . 1 . . H
H3W -0.052(2) 0.015(2) 0.1052(9) 0.048(7) Uiso d . 1 . . H

loop_
_atom_site_aniso_label
_atom_site_aniso_U_11
_atom_site_aniso_U_22
_atom_site_aniso_U_33
_atom_site_aniso_U_12
_atom_site_aniso_U_13
_atom_site_aniso_U_23
Co1 0.0286(2) 0.0286(2) 0.0308(3) -0.00289(14) 0.000 0.000
Ni1 0.0286(2) 0.0286(2) 0.0308(3) -0.00289(14) 0.000 0.000
P1 0.0254(5) 0.0357(6) 0.0346(4) 0.000 0.000 -0.0102(2)
O1 0.0337(7) 0.0355(7) 0.0355(6) 0.0003(5) 0.0017(5) -0.0104(5)
O1W 0.054(2) 0.068(2) 0.0326(10) 0.0296(11) 0.000 0.000
O2W 0.0648(11) 0.0279(8) 0.0718(10) -0.0053(7) -0.0441(8) 0.0039(12)

loop_
_atom_type_symbol
_atom_type_description
_atom_type_scat_dispersion_real
_atom_type_scat_dispersion_imag
_atom_type_scat_source
Co Co 0.3494 0.9721 'International Tables Vol C Tables 4.2.6.8 and 6.1.1.4'
Ni Ni 0.3393 1.1124 'International Tables Vol C Tables 4.2.6.8 and 6.1.1.4'
P P 0.1023 0.0942 'International Tables Vol C Tables 4.2.6.8 and 6.1.1.4'
O O 0.0106 0.0060 'International Tables Vol C Tables 4.2.6.8 and 6.1.1.4'
H H 0.0000 0.0000 'International Tables Vol C Tables 4.2.6.8 and 6.1.1.4'

loop_
_geom_angle_atom_site_label_1
_geom_angle_atom_site_label_2
_geom_angle_atom_site_label_3
_geom_angle_site_symmetry_1
_geom_angle_site_symmetry_3
_geom_angle
_geom_angle_publ_flag
O1W Co1 O2W . . 90.67(5) yes
O1W Co1 O2W . 8 89.33(5) yes
O2W Co1 O2W . 8 88.83(10) yes
O2W Co1 O2W . 10_454 178.66(11) no
O2W Co1 O2W . 15_444 91.19(10) no
O2W Co1 O2W 8 15_444 178.66(11) no
O1W Ni1 O2W . . 90.67(5) no
O1W Ni1 O2W . 8 89.33(5) no
O2W Ni1 O2W . 8 88.83(10) no
O2W Ni1 O2W . 10_454 178.66(11) no
O2W Ni1 O2W . 15_444 91.19(10) no
O2W Ni1 O2W 8 15_444 178.66(11) no
O1 P1 O1 6 . 115.90(11) yes
H1 P1 H1 6 . 101.4(15) no
H1W O1W H1W 10_454 . 115(4) no
H2W O2W H3W . . 119(3) no

loop_
_geom_bond_atom_site_label_1
_geom_bond_atom_site_label_2
_geom_bond_site_symmetry_2
_geom_bond_distance
_geom_bond_publ_flag
Co1 O1W . 2.058(2) yes
Co1 O2W . 2.0542(16) yes
Ni1 O1W . 2.058(2) no
Ni1 O2W . 2.0542(16) no
P1 O1 . 1.5092(12) yes
P1 H1 . 1.328(15) yes
O1W H1W . 0.86(3) no
O2W H2W . 0.70(2) no
O2W H3W . 0.77(2) no

loop_
_geom_hbond_atom_site_label_D
_geom_hbond_atom_site_label_H
_geom_hbond_atom_site_label_A
_geom_hbond_site_symmetry_A
_geom_hbond_distance_DH
_geom_hbond_distance_HA
_geom_hbond_distance_DA
_geom_hbond_angle_DHA
_geom_hbond_publ_flag
O1W H1W O1 . 0.86(3) 1.90(3) 2.7565(16) 177(3) yes
O2W H2W O1 6 0.70(2) 2.06(2) 2.750(2) 170(2) yes
O2W H3W O1 24 0.77(2) 1.98(2) 2.735(2) 168(2) yes
